data_2236179
loop_
_publ_author_name
'Du, Ling-Zhi'
'Li, Xia'

_publ_section_title
;
 Triaqua[2,2'-(propane-1,3-diyl)bis(5-carboxy-1<i>H</i>-imidazole-4-carboxylato-\k^2^<i>N</i>^3^,<i>O</i>^4^)]calcium(II)
 tetrahydrate
;
_journal_coeditor_code FF2078
_journal_issue 9
_journal_name_full 'Acta Crystallographica Section E'
_journal_page_first m1199
_journal_page_last m1200
_journal_paper_doi 10.1107/S1600536812035544
_journal_volume 68
_journal_year 2012
_chemical_formula_iupac '[Ca (C13 H10 N4 O8) (H2 O3)3], 4H2 O'
_chemical_formula_moiety 'C13 H16 Ca N4 O11, 4(H2 O)'
_chemical_formula_sum 'C13 H24 Ca N4 O15'
_chemical_formula_weight 516.44
_chemical_name_systematic
;
Triaqua[2,2'-(propane-1,3-diyl)bis(5-carboxy-1<i>H</i>-imidazole-4-carboxylato-
\k^2^<i>N</i>^3^,<i>O</i>^4^)]calcium(II) tetrahydrate
;
_space_group_IT_number 2
_symmetry_cell_setting triclinic
_symmetry_space_group_name_Hall '-P 1'
_symmetry_space_group_name_H-M 'P -1'
_atom_sites_solution_hydrogens geom
_atom_sites_solution_primary direct
_atom_sites_solution_secondary difmap
_audit_creation_method SHELXL-97
_cell_angle_alpha 98.776(2)
_cell_angle_beta 102.420(2)
_cell_angle_gamma 90.444(2)
_cell_formula_units_Z 2
_cell_length_a 6.7794(12)
_cell_length_b 12.172(2)
_cell_length_c 13.718(2)
_cell_measurement_reflns_used 1354
_cell_measurement_temperature 296(2)
_cell_measurement_theta_max 23.11
_cell_measurement_theta_min 2.46
_cell_volume 1091.6(3)
_computing_cell_refinement 'SAINT (Bruker, 2001)'
_computing_data_collection 'SMART (Bruker, 2001)'
_computing_data_reduction 'SAINT (Bruker, 2001)'
_computing_molecular_graphics 'SHELXTL (Sheldrick, 2008)'
_computing_publication_material 'SHELXTL (Sheldrick, 2008)'
_computing_structure_refinement 'SHELXL97 (Sheldrick, 2008)'
_computing_structure_solution 'SHELXS97 (Sheldrick, 2008)'
_diffrn_ambient_temperature 296(2)
_diffrn_measured_fraction_theta_full 0.991
_diffrn_measured_fraction_theta_max 0.991
_diffrn_measurement_device_type 'Bruker SMART CCD'
_diffrn_measurement_method '\f and \w scans'
_diffrn_radiation_monochromator 'phi and omega scans'
_diffrn_radiation_source 'X-ray tube'
_diffrn_radiation_type MoK\a
_diffrn_radiation_wavelength 0.71073
_diffrn_reflns_av_R_equivalents 0.0400
_diffrn_reflns_av_sigmaI/netI 0.0714
_diffrn_reflns_limit_h_max 8
_diffrn_reflns_limit_h_min -8
_diffrn_reflns_limit_k_max 14
_diffrn_reflns_limit_k_min -14
_diffrn_reflns_limit_l_max 16
_diffrn_reflns_limit_l_min -16
_diffrn_reflns_number 8318
_diffrn_reflns_theta_full 25.50
_diffrn_reflns_theta_max 25.50
_diffrn_reflns_theta_min 2.46
_diffrn_standards_number 0
_exptl_absorpt_coefficient_mu 0.370
_exptl_absorpt_correction_T_max 0.9500
_exptl_absorpt_correction_T_min 0.9431
_exptl_absorpt_correction_type multi-scan
_exptl_absorpt_process_details '(SADABS; Sheldrick, 2001)'
_exptl_crystal_colour colourless
_exptl_crystal_density_diffrn 1.571
_exptl_crystal_density_method 'not measured'
_exptl_crystal_description block
_exptl_crystal_F_000 540
_exptl_crystal_size_max 0.16
_exptl_crystal_size_mid 0.16
_exptl_crystal_size_min 0.14
_refine_diff_density_max 0.235
_refine_diff_density_min -0.315
_refine_ls_goodness_of_fit_ref 1.010
_refine_ls_hydrogen_treatment mixed
_refine_ls_matrix_type full
_refine_ls_number_parameters 344
_refine_ls_number_reflns 4031
_refine_ls_number_restraints 14
_refine_ls_restrained_S_all 1.008
_refine_ls_R_factor_all 0.0909
_refine_ls_R_factor_gt 0.0476
_refine_ls_shift/su_max 0.000
_refine_ls_shift/su_mean 0.000
_refine_ls_structure_factor_coef Fsqd
_refine_ls_weighting_details 'calc w=1/[\s^2^(Fo^2^)+(0.0327P)^2^+0.2508P] where P=(Fo^2^+2Fc^2^)/3'
_refine_ls_weighting_scheme calc
_refine_ls_wR_factor_gt 0.0840
_refine_ls_wR_factor_ref 0.0982
_reflns_number_gt 2595
_reflns_number_total 4031
_reflns_threshold_expression I>2\s(I)
_cod_data_source_file ff2078.cif
_cod_data_source_block I
_cod_original_sg_symbol_H-M ' P -1'
_cod_database_code 2236179
_cod_database_fobs_code 2236179

loop_
_symmetry_equiv_pos_as_xyz
'x, y, z'
'-x, -y, -z'

loop_
_atom_site_type_symbol
_atom_site_label
_atom_site_fract_x
_atom_site_fract_y
_atom_site_fract_z
_atom_site_U_iso_or_equiv
_atom_site_adp_type
_atom_site_calc_flag
_atom_site_refinement_flags
_atom_site_occupancy
_atom_site_symmetry_multiplicity
Ca Ca1 0.34365(10) 0.10418(5) 0.30772(5) 0.02902(18) Uani d . 1 1
O O1 0.4347(3) 0.17772(16) 0.48632(15) 0.0339(5) Uani d . 1 1
O O2 0.4429(3) 0.31736(17) 0.61241(15) 0.0404(6) Uani d . 1 1
O O3 0.3556(3) 0.51623(17) 0.63708(15) 0.0381(6) Uani d . 1 1
H H3 0.3814 0.4502 0.6309 0.046 Uiso calc R 1 1
O O4 0.2140(3) 0.63567(16) 0.53912(16) 0.0375(6) Uani d . 1 1
O O5 0.2380(4) 0.07270(19) -0.21218(17) 0.0498(7) Uani d . 1 1
O O6 0.1955(4) -0.08158(19) -0.14977(16) 0.0489(7) Uani d . 1 1
H H6 0.1955 -0.0984 -0.0941 0.059 Uiso calc R 1 1
O O7 0.2100(3) -0.14045(16) 0.01549(16) 0.0406(6) Uani d . 1 1
O O8 0.2447(3) -0.05781(16) 0.17484(16) 0.0379(6) Uani d . 1 1
O O9 0.0695(4) 0.03304(19) 0.36754(17) 0.0414(6) Uani d D 1 1
O O10 0.5458(4) -0.0399(2) 0.36928(19) 0.0464(6) Uani d D 1 1
O O11 0.6575(4) 0.1900(2) 0.31047(19) 0.0432(6) Uani d D 1 1
O O12 0.9370(5) 0.1553(2) 0.5324(2) 0.0604(8) Uani d D 1 1
O O13 0.3808(5) 0.3595(3) 0.8695(2) 0.0670(8) Uani d D 1 1
O O14 -0.0383(4) 0.6606(2) 0.2953(2) 0.0514(7) Uani d D 1 1
O O15 0.2804(4) 0.7234(2) 0.21968(19) 0.0511(7) Uani d D 1 1
N N1 0.2148(4) 0.29607(19) 0.34785(17) 0.0282(6) Uani d . 1 1
N N2 0.1366(4) 0.47230(19) 0.36829(18) 0.0278(6) Uani d . 1 1
H H2 0.0902 0.5349 0.3542 0.033 Uiso calc R 1 1
N N3 0.2951(4) 0.14885(19) 0.12881(17) 0.0296(6) Uani d . 1 1
N N4 0.2984(4) 0.1999(2) -0.01827(18) 0.0322(6) Uani d . 1 1
H H4 0.3066 0.2417 -0.0626 0.039 Uiso calc R 1 1
C C1 0.2844(4) 0.3426(2) 0.4475(2) 0.0246(7) Uani d . 1 1
C C2 0.2362(4) 0.4526(2) 0.4611(2) 0.0248(7) Uani d . 1 1
C C3 0.1233(5) 0.3772(2) 0.3025(2) 0.0281(7) Uani d . 1 1
C C4 0.3947(5) 0.2746(2) 0.5201(2) 0.0288(7) Uani d . 1 1
C C5 0.2698(4) 0.5412(2) 0.5491(2) 0.0282(7) Uani d . 1 1
C C6 0.0236(5) 0.3679(3) 0.1933(2) 0.0382(9) Uani d . 1 1
H H6A -0.1009 0.4076 0.1872 0.046 Uiso calc R 1 1
H H6B -0.0116 0.2902 0.1661 0.046 Uiso calc R 1 1
C C7 0.1548(6) 0.4140(3) 0.1298(2) 0.0471(10) Uani d . 1 1
H H7A 0.1873 0.4922 0.1560 0.056 Uiso calc R 1 1
H H7B 0.0775 0.4087 0.0609 0.056 Uiso calc R 1 1
C C8 0.3519(5) 0.3533(2) 0.1291(2) 0.0421(9) Uani d . 1 1
H H8A 0.4324 0.3909 0.0926 0.050 Uiso calc R 1 1
H H8B 0.4284 0.3574 0.1981 0.050 Uiso calc R 1 1
C C9 0.3172(5) 0.2347(2) 0.0816(2) 0.0311(8) Uani d . 1 1
C C10 0.2618(4) 0.0566(2) 0.0547(2) 0.0271(7) Uani d . 1 1
C C11 0.2642(4) 0.0872(2) -0.0371(2) 0.0300(7) Uani d . 1 1
C C12 0.2371(4) -0.0524(2) 0.0845(2) 0.0305(7) Uani d . 1 1
C C13 0.2322(5) 0.0231(3) -0.1405(3) 0.0376(8) Uani d . 1 1
H H5W 0.720(5) 0.247(2) 0.350(2) 0.083(15) Uiso d D 1 1
H H6W 0.726(5) 0.167(3) 0.266(2) 0.080(15) Uiso d D 1 1
H H4W 0.542(5) -0.083(2) 0.4128(19) 0.054(12) Uiso d D 1 1
H H3W 0.612(5) -0.067(3) 0.325(2) 0.070(14) Uiso d D 1 1
H H13W 0.370(5) 0.728(4) 0.276(2) 0.106 Uiso d D 1 1
H H12W 0.062(5) 0.683(4) 0.273(3) 0.106 Uiso d D 1 1
H H2W -0.032(4) 0.000(3) 0.324(3) 0.106 Uiso d D 1 1
H H14W 0.269(7) 0.7895(16) 0.205(3) 0.106 Uiso d D 1 1
H H11W -0.052(7) 0.709(3) 0.346(2) 0.106 Uiso d D 1 1
H H9W 0.498(3) 0.345(4) 0.858(4) 0.106 Uiso d D 1 1
H H7W 0.904(7) 0.102(3) 0.560(3) 0.106 Uiso d D 1 1
H H10W 0.280(5) 0.360(4) 0.820(2) 0.106 Uiso d D 1 1
H H1W 0.026(6) 0.074(3) 0.415(2) 0.106 Uiso d D 1 1
H H8W 0.844(5) 0.197(3) 0.509(3) 0.106 Uiso d D 1 1

loop_
_atom_site_aniso_label
_atom_site_aniso_U_11
_atom_site_aniso_U_22
_atom_site_aniso_U_33
_atom_site_aniso_U_12
_atom_site_aniso_U_13
_atom_site_aniso_U_23
Ca1 0.0426(4) 0.0223(3) 0.0218(4) 0.0014(3) 0.0072(3) 0.0021(3)
O1 0.0529(15) 0.0228(11) 0.0259(13) 0.0087(10) 0.0080(11) 0.0040(9)
O2 0.0593(16) 0.0390(13) 0.0192(12) 0.0103(11) 0.0017(11) 0.0028(10)
O3 0.0533(15) 0.0305(12) 0.0266(13) 0.0024(11) 0.0052(11) -0.0029(10)
O4 0.0464(14) 0.0253(12) 0.0377(14) 0.0017(11) 0.0076(11) -0.0020(10)
O5 0.0657(18) 0.0576(16) 0.0262(14) -0.0151(13) 0.0167(12) -0.0011(12)
O6 0.0706(18) 0.0461(15) 0.0284(14) -0.0049(13) 0.0158(12) -0.0062(11)
O7 0.0509(15) 0.0258(12) 0.0396(14) 0.0010(11) 0.0072(12) -0.0082(10)
O8 0.0527(15) 0.0292(12) 0.0305(14) 0.0000(11) 0.0054(11) 0.0054(10)
O9 0.0456(16) 0.0444(15) 0.0321(15) -0.0064(12) 0.0074(12) 0.0017(11)
O10 0.0652(18) 0.0437(15) 0.0390(16) 0.0190(13) 0.0217(14) 0.0182(13)
O11 0.0504(17) 0.0382(14) 0.0371(16) -0.0096(12) 0.0149(13) -0.0127(12)
O12 0.087(2) 0.0513(18) 0.0465(17) 0.0267(15) 0.0146(15) 0.0186(13)
O13 0.075(2) 0.075(2) 0.058(2) -0.0009(19) 0.0211(17) 0.0238(16)
O14 0.0622(18) 0.0382(15) 0.0601(19) 0.0109(14) 0.0211(15) 0.0165(12)
O15 0.0573(18) 0.0431(15) 0.0495(17) -0.0013(14) -0.0018(13) 0.0165(13)
N1 0.0368(16) 0.0250(13) 0.0210(14) 0.0012(12) 0.0037(12) 0.0015(11)
N2 0.0352(16) 0.0204(13) 0.0263(15) 0.0020(11) 0.0053(12) 0.0015(11)
N3 0.0404(17) 0.0260(14) 0.0195(14) -0.0014(12) 0.0030(12) -0.0004(11)
N4 0.0396(17) 0.0356(15) 0.0225(15) -0.0009(13) 0.0082(12) 0.0063(12)
C1 0.0309(18) 0.0224(16) 0.0207(17) 0.0006(13) 0.0073(14) 0.0015(13)
C2 0.0263(17) 0.0258(16) 0.0215(16) 0.0012(13) 0.0061(14) 0.0004(13)
C3 0.0319(19) 0.0247(16) 0.0279(18) 0.0013(14) 0.0057(15) 0.0057(14)
C4 0.0320(19) 0.0275(17) 0.0275(19) -0.0011(14) 0.0081(15) 0.0045(14)
C5 0.0250(18) 0.0281(18) 0.0306(19) -0.0040(14) 0.0071(15) 0.0005(14)
C6 0.050(2) 0.0294(18) 0.0276(19) 0.0061(16) -0.0030(16) -0.0017(15)
C7 0.086(3) 0.0274(18) 0.0260(19) 0.0087(19) 0.0066(19) 0.0060(15)
C8 0.066(3) 0.0328(19) 0.0253(19) -0.0139(18) 0.0116(18) -0.0024(15)
C9 0.042(2) 0.0301(17) 0.0214(18) -0.0005(15) 0.0074(15) 0.0034(14)
C10 0.0255(17) 0.0289(16) 0.0253(18) 0.0015(14) 0.0050(14) 0.0001(14)
C11 0.0282(18) 0.0314(18) 0.0276(19) -0.0001(14) 0.0074(15) -0.0058(14)
C12 0.0256(18) 0.0288(17) 0.034(2) 0.0036(14) 0.0026(15) 0.0004(15)
C13 0.035(2) 0.046(2) 0.030(2) -0.0069(17) 0.0116(16) -0.0051(17)

loop_
_atom_type_symbol
_atom_type_description
_atom_type_scat_dispersion_real
_atom_type_scat_dispersion_imag
_atom_type_scat_source
C C 0.0033 0.0016 'International Tables Vol C Tables 4.2.6.8 and 6.1.1.4'
H H 0.0000 0.0000 'International Tables Vol C Tables 4.2.6.8 and 6.1.1.4'
N N 0.0061 0.0033 'International Tables Vol C Tables 4.2.6.8 and 6.1.1.4'
O O 0.0106 0.0060 'International Tables Vol C Tables 4.2.6.8 and 6.1.1.4'
Ca Ca 0.2262 0.3064 'International Tables Vol C Tables 4.2.6.8 and 6.1.1.4'

loop_
_geom_angle_atom_site_label_1
_geom_angle_atom_site_label_2
_geom_angle_atom_site_label_3
_geom_angle
O11 Ca1 O10 83.73(10)
O11 Ca1 O9 159.80(9)
O10 Ca1 O9 89.24(9)
O11 Ca1 O1 81.93(8)
O10 Ca1 O1 79.49(8)
O9 Ca1 O1 78.17(8)
O11 Ca1 O8 114.31(8)
O10 Ca1 O8 75.75(8)
O9 Ca1 O8 81.96(8)
O1 Ca1 O8 148.28(7)
O11 Ca1 N1 87.84(8)
O10 Ca1 N1 146.79(9)
O9 Ca1 N1 87.76(8)
O1 Ca1 N1 67.53(7)
O8 Ca1 N1 136.25(8)
O11 Ca1 N3 77.65(9)
O10 Ca1 N3 124.49(9)
O9 Ca1 N3 121.47(8)
O1 Ca1 N3 145.79(7)
O8 Ca1 N3 65.91(7)
N1 Ca1 N3 84.44(8)
O11 Ca1 H3W 76.2(7)
O10 Ca1 H3W 16.9(5)
O9 Ca1 H3W 101.5(6)
O1 Ca1 H3W 93.4(6)
O8 Ca1 H3W 66.6(7)
N1 Ca1 H3W 156.9(8)
N3 Ca1 H3W 107.8(5)
C4 O1 Ca1 121.77(19)
C5 O3 H3 109.5
C13 O6 H6 109.5
C12 O8 Ca1 121.90(19)
Ca1 O9 H2W 118(3)
Ca1 O9 H1W 119(3)
H2W O9 H1W 109(4)
Ca1 O10 H4W 136(2)
Ca1 O10 H3W 109(3)
H4W O10 H3W 112(4)
Ca1 O11 H5W 130(3)
Ca1 O11 H6W 121(3)
H5W O11 H6W 109(4)
H7W O12 H8W 118(5)
H9W O13 H10W 120(5)
H12W O14 H11W 108(4)
H13W O15 H14W 106(4)
C3 N1 C1 105.5(2)
C3 N1 Ca1 141.1(2)
C1 N1 Ca1 112.41(17)
C3 N2 C2 108.4(2)
C3 N2 H2 125.8
C2 N2 H2 125.8
C9 N3 C10 105.6(2)
C9 N3 Ca1 139.60(19)
C10 N3 Ca1 114.06(19)
C9 N4 C11 108.4(2)
C9 N4 H4 125.8
C11 N4 H4 125.8
C2 C1 N1 109.7(3)
C2 C1 C4 130.5(3)
N1 C1 C4 119.9(2)
N2 C2 C1 105.6(2)
N2 C2 C5 120.8(3)
C1 C2 C5 133.6(3)
N1 C3 N2 110.8(3)
N1 C3 C6 126.0(3)
N2 C3 C6 123.1(3)
O1 C4 O2 124.0(3)
O1 C4 C1 117.8(3)
O2 C4 C1 118.2(3)
O4 C5 O3 121.7(3)
O4 C5 C2 120.1(3)
O3 C5 C2 118.3(3)
C3 C6 C7 113.7(3)
C3 C6 H6A 108.8
C7 C6 H6A 108.8
C3 C6 H6B 108.8
C7 C6 H6B 108.8
H6A C6 H6B 107.7
C6 C7 C8 113.6(3)
C6 C7 H7A 108.9
C8 C7 H7A 108.9
C6 C7 H7B 108.9
C8 C7 H7B 108.9
H7A C7 H7B 107.7
C9 C8 C7 112.8(3)
C9 C8 H8A 109.0
C7 C8 H8A 109.0
C9 C8 H8B 109.0
C7 C8 H8B 109.0
H8A C8 H8B 107.8
N3 C9 N4 110.5(2)
N3 C9 C8 126.2(3)
N4 C9 C8 123.3(3)
C11 C10 N3 110.0(3)
C11 C10 C12 131.7(3)
N3 C10 C12 118.3(3)
N4 C11 C10 105.5(3)
N4 C11 C13 122.0(3)
C10 C11 C13 132.5(3)
O8 C12 O7 122.1(3)
O8 C12 C10 119.0(3)
O7 C12 C10 118.9(3)
O5 C13 O6 124.0(3)
O5 C13 C11 119.3(3)
O6 C13 C11 116.7(3)

loop_
_geom_bond_atom_site_label_1
_geom_bond_atom_site_label_2
_geom_bond_distance
Ca1 O11 2.354(3)
Ca1 O10 2.379(3)
Ca1 O9 2.393(3)
Ca1 O1 2.420(2)
Ca1 O8 2.453(2)
Ca1 N1 2.523(2)
Ca1 N3 2.548(2)
Ca1 H3W 2.78(3)
O1 C4 1.253(3)
O2 C4 1.265(3)
O3 C5 1.304(3)
O3 H3 0.8200
O4 C5 1.232(3)
O5 C13 1.237(4)
O6 C13 1.279(4)
O6 H6 0.8200
O7 C12 1.301(3)
O8 C12 1.242(3)
O9 H2W 0.861(10)
O9 H1W 0.859(10)
O10 H4W 0.859(10)
O10 H3W 0.855(10)
O11 H5W 0.855(10)
O11 H6W 0.858(10)
O12 H7W 0.858(10)
O12 H8W 0.852(10)
O13 H9W 0.856(10)
O13 H10W 0.856(10)
O14 H12W 0.862(10)
O14 H11W 0.860(10)
O15 H13W 0.864(10)
O15 H14W 0.859(10)
N1 C3 1.333(3)
N1 C1 1.377(3)
N2 C3 1.345(3)
N2 C2 1.364(3)
N2 H2 0.8600
N3 C9 1.333(4)
N3 C10 1.376(3)
N4 C9 1.349(3)
N4 C11 1.366(4)
N4 H4 0.8600
C1 C2 1.375(4)
C1 C4 1.475(4)
C2 C5 1.467(4)
C3 C6 1.492(4)
C6 C7 1.529(5)
C6 H6A 0.9700
C6 H6B 0.9700
C7 C8 1.533(5)
C7 H7A 0.9700
C7 H7B 0.9700
C8 C9 1.486(4)
C8 H8A 0.9700
C8 H8B 0.9700
C10 C11 1.370(4)
C10 C12 1.465(4)
C11 C13 1.482(4)

loop_
_geom_hbond_atom_site_label_D
_geom_hbond_atom_site_label_H
_geom_hbond_atom_site_label_A
_geom_hbond_site_symmetry_A
_geom_hbond_distance_DH
_geom_hbond_distance_HA
_geom_hbond_distance_DA
_geom_hbond_angle_DHA
N4 H4 O13 1_554 0.86 1.94 2.778(4) 163.6
O10 H3W O5 2_655 0.855(10) 2.025(17) 2.839(3) 159(4)
O10 H4W O1 2_656 0.859(10) 1.912(11) 2.768(3) 174(3)
O9 H2W O5 2 0.861(10) 1.929(12) 2.784(3) 172(4)
O9 H1W O12 1_455 0.859(10) 1.973(12) 2.829(4) 174(5)
O14 H11W O12 2_666 0.860(10) 2.17(2) 2.957(4) 152(4)
O15 H13W O2 2_666 0.864(10) 1.927(19) 2.752(3) 159(4)
O15 H14W O8 1_565 0.859(10) 1.965(11) 2.824(3) 179(4)
O13 H9W O15 2_666 0.856(10) 2.13(2) 2.943(4) 158(4)
O13 H10W O14 2_566 0.856(10) 1.999(12) 2.851(4) 173(5)
O11 H6W O6 2_655 0.858(10) 1.944(16) 2.770(3) 161(4)
O11 H5W O4 2_666 0.855(10) 1.897(17) 2.717(3) 160(4)
O12 H7W O9 2_656 0.858(10) 2.03(2) 2.851(3) 160(5)
N2 H2 O14 . 0.86 1.96 2.809(3) 168.5
O14 H12W O15 . 0.862(10) 1.879(11) 2.740(4) 177(5)
O6 H6 O7 . 0.82 1.64 2.462(3) 175.0
O3 H3 O2 . 0.82 1.67 2.487(3) 176.1

loop_
_geom_torsion_atom_site_label_1
_geom_torsion_atom_site_label_2
_geom_torsion_atom_site_label_3
_geom_torsion_atom_site_label_4
_geom_torsion
O11 Ca1 O1 C4 86.6(2)
O10 Ca1 O1 C4 171.7(2)
O9 Ca1 O1 C4 -96.9(2)
O8 Ca1 O1 C4 -149.2(2)
N1 Ca1 O1 C4 -4.4(2)
N3 Ca1 O1 C4 33.0(3)
O11 Ca1 O8 C12 -54.5(2)
O10 Ca1 O8 C12 -130.7(2)
O9 Ca1 O8 C12 138.0(2)
O1 Ca1 O8 C12 -170.5(2)
N1 Ca1 O8 C12 59.8(3)
N3 Ca1 O8 C12 8.2(2)
O11 Ca1 N1 C3 90.9(3)
O10 Ca1 N1 C3 166.0(3)
O9 Ca1 N1 C3 -108.8(3)
O1 Ca1 N1 C3 173.1(3)
O8 Ca1 N1 C3 -32.8(4)
N3 Ca1 N1 C3 13.2(3)
O11 Ca1 N1 C1 -75.75(19)
O10 Ca1 N1 C1 -0.7(3)
O9 Ca1 N1 C1 84.53(19)
O1 Ca1 N1 C1 6.41(18)
O8 Ca1 N1 C1 160.45(17)
N3 Ca1 N1 C1 -153.55(19)
O11 Ca1 N3 C9 -51.1(3)
O10 Ca1 N3 C9 -124.4(3)
O9 Ca1 N3 C9 121.9(3)
O1 Ca1 N3 C9 3.7(4)
O8 Ca1 N3 C9 -175.1(3)
N1 Ca1 N3 C9 37.9(3)
O11 Ca1 N3 C10 117.1(2)
O10 Ca1 N3 C10 43.8(2)
O9 Ca1 N3 C10 -69.9(2)
O1 Ca1 N3 C10 171.85(18)
O8 Ca1 N3 C10 -6.88(19)
N1 Ca1 N3 C10 -153.9(2)
C3 N1 C1 C2 -0.8(3)
Ca1 N1 C1 C2 170.56(19)
C3 N1 C1 C4 180.0(3)
Ca1 N1 C1 C4 -8.6(3)
C3 N2 C2 C1 1.0(3)
C3 N2 C2 C5 -178.7(3)
N1 C1 C2 N2 -0.1(3)
C4 C1 C2 N2 179.0(3)
N1 C1 C2 C5 179.5(3)
C4 C1 C2 C5 -1.4(6)
C1 N1 C3 N2 1.5(3)
Ca1 N1 C3 N2 -165.8(2)
C1 N1 C3 C6 179.7(3)
Ca1 N1 C3 C6 12.4(5)
C2 N2 C3 N1 -1.6(3)
C2 N2 C3 C6 -179.9(3)
Ca1 O1 C4 O2 -178.5(2)
Ca1 O1 C4 C1 1.6(4)
C2 C1 C4 O1 -173.7(3)
N1 C1 C4 O1 5.3(4)
C2 C1 C4 O2 6.3(5)
N1 C1 C4 O2 -174.7(3)
N2 C2 C5 O4 -2.5(4)
C1 C2 C5 O4 177.9(3)
N2 C2 C5 O3 176.2(3)
C1 C2 C5 O3 -3.4(5)
N1 C3 C6 C7 -99.3(4)
N2 C3 C6 C7 78.7(4)
C3 C6 C7 C8 61.5(3)
C6 C7 C8 C9 63.7(4)
C10 N3 C9 N4 0.2(3)
Ca1 N3 C9 N4 169.1(2)
C10 N3 C9 C8 178.6(3)
Ca1 N3 C9 C8 -12.6(5)
C11 N4 C9 N3 -0.4(4)
C11 N4 C9 C8 -178.8(3)
C7 C8 C9 N3 -89.7(4)
C7 C8 C9 N4 88.5(4)
C9 N3 C10 C11 0.0(3)
Ca1 N3 C10 C11 -172.1(2)
C9 N3 C10 C12 178.3(3)
Ca1 N3 C10 C12 6.3(3)
C9 N4 C11 C10 0.4(3)
C9 N4 C11 C13 178.7(3)
N3 C10 C11 N4 -0.3(3)
C12 C10 C11 N4 -178.3(3)
N3 C10 C11 C13 -178.3(3)
C12 C10 C11 C13 3.7(6)
Ca1 O8 C12 O7 171.1(2)
Ca1 O8 C12 C10 -8.2(4)
C11 C10 C12 O8 178.6(3)
N3 C10 C12 O8 0.8(4)
C11 C10 C12 O7 -0.6(5)
N3 C10 C12 O7 -178.5(3)
N4 C11 C13 O5 0.5(5)
C10 C11 C13 O5 178.2(3)
N4 C11 C13 O6 -178.0(3)
C10 C11 C13 O6 -0.3(5)
